data_4128858
loop_
_publ_author_name
'Bhardwaj, Rajni M.'
'McMahon, Jennifer A.'
'Nyman, Jonas'
'Price, Louise S.'
'Konar, Sumit'
'Oswald, Iain D. H.'
'Pulham, Colin R.'
'Price, Sarah L.'
'Reutzel-Edens, Susan M'

_publ_section_title
;
 A Prolific Solvate Former, Galunisertib, under the Pressure of Crystal
 Structure Prediction, Produces Ten Diverse Polymorphs.
;
_journal_issue 35
_journal_name_full 'Journal of the American Chemical Society'
_journal_page_first 13887
_journal_page_last 13897
_journal_paper_doi 10.1021/jacs.9b06634
_journal_volume 141
_journal_year 2019
_chemical_formula_moiety 'C22 H19 N5 O, 0.5 (C4 H8 O2), H2 O'
_chemical_formula_sum 'C24 H25 N5 O3'
_chemical_formula_weight 431.49
_chemical_name_common 'TGF beta'
_space_group_crystal_system triclinic
_space_group_IT_number 2
_space_group_name_Hall '-P 1'
_space_group_name_H-M_alt 'P -1'
_atom_sites_solution_hydrogens mixed
_audit_creation_method SHELXL-2018/3
_cell_angle_alpha 85.299(2)
_cell_angle_beta 84.505(2)
_cell_angle_gamma 85.518(2)
_cell_formula_units_Z 2
_cell_length_a 7.7332(3)
_cell_length_b 11.4956(4)
_cell_length_c 12.1986(4)
_cell_measurement_reflns_used 9831
_cell_measurement_temperature 100(2)
_cell_measurement_theta_max 72.28
_cell_measurement_theta_min 3.65
_cell_volume 1073.11(7)
_computing_cell_refinement 'SAINT 7.46A (Bruker-AXS, 2011)'
_computing_data_collection 'APEX2 v2011.4.0 (Bruker-AXS, 2011)'
_computing_data_reduction 'SAINT 7.46A (Bruker-AXS, 2011)'
_computing_molecular_graphics 'Bruker SHELXTL'
_computing_publication_material 'Bruker SHELXTL'
_computing_structure_refinement 'SHELXL-2016/6 (Sheldrick, 2016)'
_computing_structure_solution 'SHELXT (Sheldrick, 2015)'
_diffrn_ambient_temperature 100(2)
_diffrn_detector_area_resol_mean 10.4
_diffrn_measured_fraction_theta_full 0.993
_diffrn_measured_fraction_theta_max 0.989
_diffrn_measurement_device_type 'Bruker Photon 100 CMOS'
_diffrn_measurement_method '\f and \w scans'
_diffrn_radiation_monochromator 'Incoatec I\mS multilayer optics'
_diffrn_radiation_source 'I\mS micro-focus sealed tube'
_diffrn_radiation_type CuK\a
_diffrn_radiation_wavelength 1.54178
_diffrn_reflns_av_R_equivalents 0.0465
_diffrn_reflns_av_unetI/netI 0.0247
_diffrn_reflns_Laue_measured_fraction_full 0.993
_diffrn_reflns_Laue_measured_fraction_max 0.989
_diffrn_reflns_limit_h_max 9
_diffrn_reflns_limit_h_min -9
_diffrn_reflns_limit_k_max 14
_diffrn_reflns_limit_k_min -14
_diffrn_reflns_limit_l_max 15
_diffrn_reflns_limit_l_min -14
_diffrn_reflns_number 35272
_diffrn_reflns_point_group_measured_fraction_full 0.993
_diffrn_reflns_point_group_measured_fraction_max 0.989
_diffrn_reflns_theta_full 67.679
_diffrn_reflns_theta_max 72.277
_diffrn_reflns_theta_min 3.650
_diffrn_source 'I\mS micro-focus sealed tube'
_exptl_absorpt_coefficient_mu 0.736
_exptl_absorpt_correction_T_max 0.7536
_exptl_absorpt_correction_T_min 0.6349
_exptl_absorpt_correction_type multi-scan
_exptl_absorpt_process_details 'SADABS (Sheldrick, 2009)'
_exptl_crystal_colour colourless
_exptl_crystal_density_diffrn 1.335
_exptl_crystal_description tabular
_exptl_crystal_F_000 456
_exptl_crystal_size_max 0.174
_exptl_crystal_size_mid 0.129
_exptl_crystal_size_min 0.073
_refine_diff_density_max 0.255
_refine_diff_density_min -0.258
_refine_diff_density_rms 0.045
_refine_ls_extinction_coef 0.0080(6)
_refine_ls_extinction_expression Fc^*^=kFc[1+0.001xFc^2^\l^3^/sin(2\q)]^-1/4^
_refine_ls_extinction_method 'SHELXL-2018/3 (Sheldrick 2018)'
_refine_ls_goodness_of_fit_ref 1.019
_refine_ls_hydrogen_treatment mixed
_refine_ls_matrix_type full
_refine_ls_number_parameters 299
_refine_ls_number_reflns 4199
_refine_ls_number_restraints 2
_refine_ls_restrained_S_all 1.024
_refine_ls_R_factor_all 0.0451
_refine_ls_R_factor_gt 0.0378
_refine_ls_shift/su_max 0.000
_refine_ls_shift/su_mean 0.000
_refine_ls_structure_factor_coef Fsqd
_refine_ls_weighting_details 'w=1/[\s^2^(Fo^2^)+(0.0450P)^2^+0.5456P] where P=(Fo^2^+2Fc^2^)/3'
_refine_ls_weighting_scheme calc
_refine_ls_wR_factor_gt 0.0925
_refine_ls_wR_factor_ref 0.0968
_reflns_Friedel_coverage 0.000
_reflns_number_gt 3666
_reflns_number_total 4199
_reflns_threshold_expression 'I > 2\s(I)'
_cod_data_source_file ja9b06634_si_001.cif
_cod_data_source_block Galunisertib_hemidioxane_hydrate
_cod_database_code 4128858
_shelx_shelxl_version_number 2018/3
_shelx_space_group_comment
;
The symmetry employed for this shelxl refinement is uniquely defined
by the following loop, which should always be used as a source of
symmetry information in preference to the above space-group names.
They are only intended as comments.
;
_shelx_estimated_absorpt_t_min 0.883
_shelx_estimated_absorpt_t_max 0.948

loop_
_space_group_symop_operation_xyz
'x, y, z'
'-x, -y, -z'

loop_
_atom_site_label
_atom_site_type_symbol
_atom_site_fract_x
_atom_site_fract_y
_atom_site_fract_z
_atom_site_U_iso_or_equiv
_atom_site_adp_type
_atom_site_occupancy
_atom_site_site_symmetry_order
_atom_site_calc_flag
_atom_site_refinement_flags_posn
_atom_site_refinement_flags_adp
O26 O 0.54558(13) -0.02196(8) 0.85233(8) 0.0230(2) Uani 1 1 d . .
O1S O 0.55099(14) 0.39329(9) 0.95410(9) 0.0289(3) Uani 1 1 d . .
O1W O 0.32762(16) 0.80650(10) 0.78834(10) 0.0343(3) Uani 1 1 d D .
N3 N 1.04768(14) 0.24838(10) 0.69920(9) 0.0175(2) Uani 1 1 d . .
N9 N 0.99721(14) 0.52014(9) 0.82322(9) 0.0175(2) Uani 1 1 d . .
N10 N 0.92303(14) 0.61839(9) 0.77452(9) 0.0167(2) Uani 1 1 d . .
N19 N 0.65929(15) 0.30931(10) 0.41552(9) 0.0196(3) Uani 1 1 d . .
N27 N 0.55651(16) 0.14433(10) 0.93629(9) 0.0219(3) Uani 1 1 d . .
H27A H 0.540764 0.107612 1.002275 0.026 Uiso 1 1 calc R U
H27B H 0.568580 0.220133 0.929662 0.026 Uiso 1 1 calc R U
C24 C 0.65771(16) 0.25874(11) 0.72050(10) 0.0149(3) Uani 1 1 d . .
H24 H 0.682523 0.296652 0.782945 0.018 Uiso 1 1 calc R U
C25 C 0.69053(16) 0.31471(11) 0.61344(10) 0.0145(3) Uani 1 1 d . .
C4 C 1.02213(17) 0.31371(12) 0.78659(11) 0.0172(3) Uani 1 1 d . .
C15 C 0.84751(16) 0.48142(11) 0.67763(10) 0.0146(3) Uani 1 1 d . .
C20 C 0.64199(16) 0.25980(11) 0.52183(11) 0.0164(3) Uani 1 1 d . .
C26 C 0.56206(17) 0.08540(11) 0.84683(11) 0.0172(3) Uani 1 1 d . .
C16 C 0.77242(16) 0.42306(11) 0.59197(11) 0.0153(3) Uani 1 1 d . .
C8 C 0.95368(16) 0.43568(11) 0.76316(10) 0.0156(3) Uani 1 1 d . .
C23 C 0.59071(16) 0.15071(11) 0.73585(11) 0.0161(3) Uani 1 1 d . .
C14 C 0.83582(16) 0.60100(11) 0.68816(11) 0.0165(3) Uani 1 1 d . .
C22 C 0.55027(18) 0.09505(12) 0.64299(11) 0.0192(3) Uani 1 1 d . .
H22 H 0.506837 0.019492 0.653103 0.023 Uiso 1 1 calc R U
C2 C 1.09357(17) 0.13390(12) 0.71754(12) 0.0197(3) Uani 1 1 d . .
C21 C 0.57301(17) 0.14867(12) 0.53951(11) 0.0191(3) Uani 1 1 d . .
H21 H 0.542208 0.111049 0.478396 0.023 Uiso 1 1 calc R U
C18 C 0.72112(17) 0.41377(12) 0.40103(11) 0.0201(3) Uani 1 1 d . .
H18 H 0.726461 0.451600 0.328686 0.024 Uiso 1 1 calc R U
C17 C 0.77957(17) 0.47288(12) 0.48523(11) 0.0181(3) Uani 1 1 d . .
H17 H 0.824246 0.547578 0.468461 0.022 Uiso 1 1 calc R U
C5 C 1.05071(19) 0.26971(13) 0.89352(12) 0.0232(3) Uani 1 1 d . .
H5 H 1.035854 0.319127 0.952927 0.028 Uiso 1 1 calc R U
C6S C 0.65546(19) 0.43944(13) 1.02868(12) 0.0233(3) Uani 1 1 d . .
H6S1 H 0.744857 0.486383 0.986351 0.028 Uiso 1 1 calc R U
H6S2 H 0.715909 0.374294 1.071501 0.028 Uiso 1 1 calc R U
C2S C 0.4564(2) 0.48540(13) 0.89395(12) 0.0247(3) Uani 1 1 d . .
H2S1 H 0.382227 0.451327 0.844849 0.030 Uiso 1 1 calc R U
H2S2 H 0.539180 0.533967 0.847282 0.030 Uiso 1 1 calc R U
C13 C 0.75918(19) 0.71558(12) 0.64078(12) 0.0234(3) Uani 1 1 d . .
H13A H 0.631961 0.725004 0.660599 0.028 Uiso 1 1 calc R U
H13B H 0.782729 0.723962 0.559414 0.028 Uiso 1 1 calc R U
C7 C 1.12102(19) 0.08257(12) 0.82229(13) 0.0251(3) Uani 1 1 d . .
H7 H 1.152731 0.001186 0.832885 0.030 Uiso 1 1 calc R U
C1 C 1.10795(19) 0.06340(12) 0.61797(12) 0.0245(3) Uani 1 1 d . .
H1A H 0.992917 0.062563 0.590725 0.037 Uiso 1 1 calc R U
H1B H 1.151976 -0.016929 0.638439 0.037 Uiso 1 1 calc R U
H1C H 1.188334 0.098678 0.559909 0.037 Uiso 1 1 calc R U
C11 C 0.9126(2) 0.73980(12) 0.80435(13) 0.0244(3) Uani 1 1 d . .
H11A H 1.026729 0.762991 0.822164 0.029 Uiso 1 1 calc R U
H11B H 0.824523 0.753179 0.867300 0.029 Uiso 1 1 calc R U
C12 C 0.8571(2) 0.80388(12) 0.69696(13) 0.0270(3) Uani 1 1 d . .
H12A H 0.960196 0.828161 0.648568 0.032 Uiso 1 1 calc R U
H12B H 0.779633 0.874375 0.712783 0.032 Uiso 1 1 calc R U
C6 C 1.1014(2) 0.15201(13) 0.91102(13) 0.0273(3) Uani 1 1 d . .
H6 H 1.122437 0.119183 0.982955 0.033 Uiso 1 1 calc R U
H1W H 0.347(3) 0.7723(18) 0.7201(14) 0.057(6) Uiso 1 1 d D .
H2W H 0.412(3) 0.8593(18) 0.7956(19) 0.065(7) Uiso 1 1 d D .

loop_
_atom_site_aniso_label
_atom_site_aniso_U_11
_atom_site_aniso_U_22
_atom_site_aniso_U_33
_atom_site_aniso_U_23
_atom_site_aniso_U_13
_atom_site_aniso_U_12
O26 0.0354(6) 0.0159(5) 0.0186(5) -0.0015(4) -0.0008(4) -0.0084(4)
O1S 0.0415(6) 0.0191(5) 0.0280(6) -0.0088(4) -0.0139(5) 0.0066(4)
O1W 0.0396(7) 0.0348(6) 0.0303(6) -0.0121(5) 0.0031(5) -0.0122(5)
N3 0.0159(5) 0.0174(6) 0.0195(6) -0.0017(5) -0.0017(4) -0.0032(4)
N9 0.0198(6) 0.0155(5) 0.0176(6) -0.0007(4) -0.0030(4) -0.0027(4)
N10 0.0191(6) 0.0139(5) 0.0179(6) -0.0027(4) -0.0027(4) -0.0029(4)
N19 0.0201(6) 0.0253(6) 0.0141(6) -0.0019(5) -0.0019(4) -0.0050(5)
N27 0.0364(7) 0.0161(6) 0.0135(6) 0.0006(4) -0.0001(5) -0.0082(5)
C24 0.0150(6) 0.0169(6) 0.0134(6) -0.0033(5) -0.0012(5) -0.0026(5)
C25 0.0132(6) 0.0159(6) 0.0148(6) -0.0028(5) -0.0009(5) -0.0012(5)
C4 0.0157(6) 0.0176(6) 0.0189(7) -0.0014(5) -0.0022(5) -0.0035(5)
C15 0.0149(6) 0.0149(6) 0.0138(6) 0.0000(5) 0.0012(5) -0.0039(5)
C20 0.0151(6) 0.0205(7) 0.0138(6) -0.0020(5) -0.0012(5) -0.0016(5)
C26 0.0189(6) 0.0159(6) 0.0171(7) -0.0008(5) -0.0012(5) -0.0046(5)
C16 0.0134(6) 0.0167(6) 0.0156(6) -0.0019(5) -0.0004(5) -0.0005(5)
C8 0.0167(6) 0.0169(6) 0.0135(6) -0.0008(5) -0.0001(5) -0.0046(5)
C23 0.0166(6) 0.0168(6) 0.0151(6) -0.0022(5) -0.0005(5) -0.0024(5)
C14 0.0149(6) 0.0180(7) 0.0168(7) -0.0009(5) -0.0009(5) -0.0042(5)
C22 0.0230(7) 0.0160(6) 0.0197(7) -0.0035(5) -0.0025(5) -0.0059(5)
C2 0.0168(6) 0.0179(7) 0.0249(7) -0.0027(6) -0.0014(5) -0.0030(5)
C21 0.0226(7) 0.0206(7) 0.0160(7) -0.0064(5) -0.0041(5) -0.0050(5)
C18 0.0206(7) 0.0263(7) 0.0131(6) 0.0027(5) -0.0014(5) -0.0045(5)
C17 0.0175(6) 0.0192(7) 0.0179(7) 0.0003(5) -0.0014(5) -0.0049(5)
C5 0.0288(7) 0.0220(7) 0.0189(7) -0.0017(6) -0.0046(6) 0.0007(6)
C6S 0.0253(7) 0.0240(7) 0.0209(7) -0.0030(6) -0.0055(6) 0.0014(6)
C2S 0.0318(8) 0.0247(7) 0.0179(7) -0.0032(6) -0.0067(6) 0.0024(6)
C13 0.0244(7) 0.0172(7) 0.0293(8) -0.0002(6) -0.0072(6) -0.0011(5)
C7 0.0276(8) 0.0169(7) 0.0302(8) 0.0013(6) -0.0045(6) 0.0008(6)
C1 0.0270(7) 0.0192(7) 0.0280(8) -0.0052(6) -0.0025(6) -0.0021(6)
C11 0.0292(8) 0.0160(7) 0.0297(8) -0.0072(6) -0.0068(6) -0.0019(6)
C12 0.0301(8) 0.0153(7) 0.0368(9) -0.0021(6) -0.0093(6) -0.0012(6)
C6 0.0356(8) 0.0243(8) 0.0214(7) 0.0038(6) -0.0062(6) 0.0016(6)

loop_
_atom_type_symbol
_atom_type_description
_atom_type_scat_dispersion_real
_atom_type_scat_dispersion_imag
_atom_type_scat_source
C C 0.0181 0.0091 'International Tables Vol C Tables 4.2.6.8 and 6.1.1.4'
H H 0.0000 0.0000 'International Tables Vol C Tables 4.2.6.8 and 6.1.1.4'
N N 0.0311 0.0180 'International Tables Vol C Tables 4.2.6.8 and 6.1.1.4'
O O 0.0492 0.0322 'International Tables Vol C Tables 4.2.6.8 and 6.1.1.4'

loop_
_geom_angle_atom_site_label_1
_geom_angle_atom_site_label_2
_geom_angle_atom_site_label_3
_geom_angle
_geom_angle_site_symmetry_1
_geom_angle_site_symmetry_3
C2S O1S C6S 110.99(11) . .
H1W O1W H2W 111(2) . .
C2 N3 C4 118.03(12) . .
C8 N9 N10 103.27(10) . .
C14 N10 N9 114.39(11) . .
C14 N10 C11 114.75(11) . .
N9 N10 C11 130.74(11) . .
C18 N19 C20 116.69(11) . .
C26 N27 H27A 120.0 . .
C26 N27 H27B 120.0 . .
H27A N27 H27B 120.0 . .
C23 C24 C25 121.36(12) . .
C23 C24 H24 119.3 . .
C25 C24 H24 119.3 . .
C24 C25 C20 118.30(12) . .
C24 C25 C16 123.69(11) . .
C20 C25 C16 118.00(12) . .
N3 C4 C5 123.11(12) . .
N3 C4 C8 115.59(12) . .
C5 C4 C8 121.24(12) . .
C14 C15 C8 103.36(11) . .
C14 C15 C16 125.44(12) . .
C8 C15 C16 131.12(12) . .
N19 C20 C21 117.64(12) . .
N19 C20 C25 123.06(12) . .
C21 C20 C25 119.30(12) . .
O26 C26 N27 122.17(12) . .
O26 C26 C23 119.35(12) . .
N27 C26 C23 118.48(11) . .
C17 C16 C25 117.03(12) . .
C17 C16 C15 119.69(12) . .
C25 C16 C15 123.29(11) . .
N9 C8 C15 112.04(11) . .
N9 C8 C4 119.80(11) . .
C15 C8 C4 128.09(12) . .
C24 C23 C22 119.42(12) . .
C24 C23 C26 123.33(12) . .
C22 C23 C26 117.23(11) . .
N10 C14 C15 106.90(11) . .
N10 C14 C13 109.76(11) . .
C15 C14 C13 143.31(12) . .
C21 C22 C23 120.70(12) . .
C21 C22 H22 119.7 . .
C23 C22 H22 119.7 . .
N3 C2 C7 122.34(13) . .
N3 C2 C1 115.74(12) . .
C7 C2 C1 121.89(12) . .
C22 C21 C20 120.79(12) . .
C22 C21 H21 119.6 . .
C20 C21 H21 119.6 . .
N19 C18 C17 124.48(13) . .
N19 C18 H18 117.8 . .
C17 C18 H18 117.8 . .
C16 C17 C18 120.29(12) . .
C16 C17 H17 119.9 . .
C18 C17 H17 119.9 . .
C6 C5 C4 118.22(13) . .
C6 C5 H5 120.9 . .
C4 C5 H5 120.9 . .
O1S C6S C2S 110.19(12) . 2_667
O1S C6S H6S1 109.6 . .
C2S C6S H6S1 109.6 2_667 .
O1S C6S H6S2 109.6 . .
C2S C6S H6S2 109.6 2_667 .
H6S1 C6S H6S2 108.1 . .
O1S C2S C6S 110.72(12) . 2_667
O1S C2S H2S1 109.5 . .
C6S C2S H2S1 109.5 2_667 .
O1S C2S H2S2 109.5 . .
C6S C2S H2S2 109.5 2_667 .
H2S1 C2S H2S2 108.1 . .
C14 C13 C12 101.64(11) . .
C14 C13 H13A 111.4 . .
C12 C13 H13A 111.4 . .
C14 C13 H13B 111.4 . .
C12 C13 H13B 111.4 . .
H13A C13 H13B 109.3 . .
C2 C7 C6 118.99(13) . .
C2 C7 H7 120.5 . .
C6 C7 H7 120.5 . .
C2 C1 H1A 109.5 . .
C2 C1 H1B 109.5 . .
H1A C1 H1B 109.5 . .
C2 C1 H1C 109.5 . .
H1A C1 H1C 109.5 . .
H1B C1 H1C 109.5 . .
N10 C11 C12 100.32(11) . .
N10 C11 H11A 111.7 . .
C12 C11 H11A 111.7 . .
N10 C11 H11B 111.7 . .
C12 C11 H11B 111.7 . .
H11A C11 H11B 109.5 . .
C11 C12 C13 106.04(11) . .
C11 C12 H12A 110.5 . .
C13 C12 H12A 110.5 . .
C11 C12 H12B 110.5 . .
C13 C12 H12B 110.5 . .
H12A C12 H12B 108.7 . .
C5 C6 C7 119.21(14) . .
C5 C6 H6 120.4 . .
C7 C6 H6 120.4 . .

loop_
_geom_bond_atom_site_label_1
_geom_bond_atom_site_label_2
_geom_bond_distance
_geom_bond_site_symmetry_2
O26 C26 1.2463(16) .
O1S C2S 1.4315(17) .
O1S C6S 1.4313(17) .
O1W H1W 0.943(16) .
O1W H2W 0.938(16) .
N3 C2 1.3423(17) .
N3 C4 1.3443(17) .
N9 C8 1.3445(17) .
N9 N10 1.3461(15) .
N10 C14 1.3402(17) .
N10 C11 1.4651(17) .
N19 C18 1.3194(18) .
N19 C20 1.3716(17) .
N27 C26 1.3264(17) .
N27 H27A 0.8800 .
N27 H27B 0.8800 .
C24 C23 1.3746(18) .
C24 C25 1.4171(18) .
C24 H24 0.9500 .
C25 C20 1.4217(18) .
C25 C16 1.4349(18) .
C4 C5 1.3913(19) .
C4 C8 1.4749(18) .
C15 C14 1.3863(18) .
C15 C8 1.4303(18) .
C15 C16 1.4735(18) .
C20 C21 1.4151(19) .
C26 C23 1.4991(18) .
C16 C17 1.3768(19) .
C23 C22 1.4172(18) .
C14 C13 1.4963(18) .
C22 C21 1.361(2) .
C22 H22 0.9500 .
C2 C7 1.391(2) .
C2 C1 1.5053(19) .
C21 H21 0.9500 .
C18 C17 1.4044(19) .
C18 H18 0.9500 .
C17 H17 0.9500 .
C5 C6 1.384(2) .
C5 H5 0.9500 .
C6S C2S 1.499(2) 2_667
C6S H6S1 0.9900 .
C6S H6S2 0.9900 .
C2S H2S1 0.9900 .
C2S H2S2 0.9900 .
C13 C12 1.5513(19) .
C13 H13A 0.9900 .
C13 H13B 0.9900 .
C7 C6 1.387(2) .
C7 H7 0.9500 .
C1 H1A 0.9800 .
C1 H1B 0.9800 .
C1 H1C 0.9800 .
C11 C12 1.531(2) .
C11 H11A 0.9900 .
C11 H11B 0.9900 .
C12 H12A 0.9900 .
C12 H12B 0.9900 .
C6 H6 0.9500 .

loop_
_geom_torsion_atom_site_label_1
_geom_torsion_atom_site_label_2
_geom_torsion_atom_site_label_3
_geom_torsion_atom_site_label_4
_geom_torsion
_geom_torsion_site_symmetry_4
C8 N9 N10 C14 0.10(14) .
C8 N9 N10 C11 175.74(13) .
C23 C24 C25 C20 3.98(18) .
C23 C24 C25 C16 -175.09(12) .
C2 N3 C4 C5 3.82(19) .
C2 N3 C4 C8 -173.64(11) .
C18 N19 C20 C21 178.90(12) .
C18 N19 C20 C25 -1.36(19) .
C24 C25 C20 N19 176.43(12) .
C16 C25 C20 N19 -4.45(18) .
C24 C25 C20 C21 -3.84(18) .
C16 C25 C20 C21 175.29(12) .
C24 C25 C16 C17 -173.53(12) .
C20 C25 C16 C17 7.39(17) .
C24 C25 C16 C15 6.57(19) .
C20 C25 C16 C15 -172.50(11) .
C14 C15 C16 C17 39.89(19) .
C8 C15 C16 C17 -136.20(14) .
C14 C15 C16 C25 -140.22(13) .
C8 C15 C16 C25 43.7(2) .
N10 N9 C8 C15 -1.44(14) .
N10 N9 C8 C4 175.81(11) .
C14 C15 C8 N9 2.18(14) .
C16 C15 C8 N9 178.91(12) .
C14 C15 C8 C4 -174.78(12) .
C16 C15 C8 C4 1.9(2) .
N3 C4 C8 N9 -148.87(12) .
C5 C4 C8 N9 33.62(19) .
N3 C4 C8 C15 27.89(19) .
C5 C4 C8 C15 -149.63(14) .
C25 C24 C23 C22 -1.28(19) .
C25 C24 C23 C26 176.87(12) .
O26 C26 C23 C24 -161.16(13) .
N27 C26 C23 C24 18.31(19) .
O26 C26 C23 C22 17.02(18) .
N27 C26 C23 C22 -163.51(12) .
N9 N10 C14 C15 1.28(15) .
C11 N10 C14 C15 -175.09(11) .
N9 N10 C14 C13 179.98(11) .
C11 N10 C14 C13 3.62(16) .
C8 C15 C14 N10 -1.97(13) .
C16 C15 C14 N10 -178.95(11) .
C8 C15 C14 C13 -179.93(18) .
C16 C15 C14 C13 3.1(3) .
C24 C23 C22 C21 -1.7(2) .
C26 C23 C22 C21 -179.91(12) .
C4 N3 C2 C7 -2.30(19) .
C4 N3 C2 C1 175.80(12) .
C23 C22 C21 C20 1.7(2) .
N19 C20 C21 C22 -179.20(12) .
C25 C20 C21 C22 1.1(2) .
C20 N19 C18 C17 4.2(2) .
C25 C16 C17 C18 -4.98(19) .
C15 C16 C17 C18 174.92(12) .
N19 C18 C17 C16 -1.0(2) .
N3 C4 C5 C6 -2.6(2) .
C8 C4 C5 C6 174.75(13) .
C2S O1S C6S C2S 56.99(17) 2_667
C6S O1S C2S C6S -57.29(17) 2_667
N10 C14 C13 C12 13.69(15) .
C15 C14 C13 C12 -168.38(18) .
N3 C2 C7 C6 -0.4(2) .
C1 C2 C7 C6 -178.37(14) .
C14 N10 C11 C12 -19.30(15) .
N9 N10 C11 C12 165.07(13) .
N10 C11 C12 C13 26.48(14) .
C14 C13 C12 C11 -25.05(15) .
C4 C5 C6 C7 -0.3(2) .
C2 C7 C6 C5 1.7(2) .
